data_2311245
loop_
_publ_author_name
'Krishnamurthy, M. S.'
'Begum, Noor Shahina'

_publ_section_title
;
 2-[4-(Tri-fluoro-meth-yl)phen-yl]-1H-benzimidazole.
;
_journal_coeditor_code LH5706
_journal_issue 'Pt 7'
_journal_name_full 'Acta crystallographica. Section E, Structure reports online'
_journal_page_first o760
_journal_paper_doi 10.1107/S1600536814012963
_journal_volume 70
_journal_year 2014
_chemical_formula_iupac 'C14 H9 F3 N2'
_chemical_formula_moiety 'C14 H9 F3 N2'
_chemical_formula_sum 'C14 H9 F3 N2'
_chemical_formula_weight 262.23
_chemical_name_systematic
;
2-[4-(Trifluoromethyl)phenyl]-1<i>H</i>-benzimidazole
;
_space_group_IT_number 61
_space_group_name_Hall '-P 2ac 2ab'
_space_group_name_H-M_alt 'P b c a'
_symmetry_cell_setting orthorhombic
_symmetry_space_group_name_Hall '-P 2ac 2ab'
_symmetry_space_group_name_H-M 'P b c a'
_atom_sites_solution_hydrogens geom
_atom_sites_solution_primary direct
_atom_sites_solution_secondary difmap
_audit_creation_method SHELXL-97
_cell_angle_alpha 90.00
_cell_angle_beta 90.00
_cell_angle_gamma 90.00
_cell_formula_units_Z 8
_cell_length_a 9.2292(9)
_cell_length_b 9.8117(10)
_cell_length_c 25.347(2)
_cell_measurement_reflns_used 1671
_cell_measurement_temperature 296(2)
_cell_measurement_theta_max 27.00
_cell_measurement_theta_min 2.73
_cell_volume 2295.3(4)
_computing_cell_refinement 'SAINT-Plus (Bruker, 1998)'
_computing_data_collection 'SMART (Bruker, 1998)'
_computing_data_reduction 'SAINT-Plus (Bruker, 1998)'
_computing_molecular_graphics
;ORTEP-3 for Windows (Farrugia, 2012) and
CAMERON (Watkin <i>et al.</i>, 1996)
;
_computing_publication_material 'WinGX (Farrugia, 2012)'
_computing_structure_refinement 'SHELXL97 (Sheldrick, 2008)'
_computing_structure_solution 'SHELXS97 (Sheldrick, 2008)'
_diffrn_ambient_temperature 296(2)
_diffrn_measured_fraction_theta_full 0.998
_diffrn_measured_fraction_theta_max 0.998
_diffrn_measurement_device_type 'Bruker SMART APEX CCD detector'
_diffrn_measurement_method '\w scans'
_diffrn_radiation_monochromator graphite
_diffrn_radiation_source 'fine-focus sealed tube'
_diffrn_radiation_type MoK\a
_diffrn_radiation_wavelength 0.71073
_diffrn_reflns_av_R_equivalents 0.0698
_diffrn_reflns_av_sigmaI/netI 0.0539
_diffrn_reflns_limit_h_max 11
_diffrn_reflns_limit_h_min -11
_diffrn_reflns_limit_k_max 12
_diffrn_reflns_limit_k_min -12
_diffrn_reflns_limit_l_max 23
_diffrn_reflns_limit_l_min -32
_diffrn_reflns_number 13079
_diffrn_reflns_theta_full 27.00
_diffrn_reflns_theta_max 27.00
_diffrn_reflns_theta_min 2.73
_exptl_absorpt_coefficient_mu 0.126
_exptl_absorpt_correction_T_max 0.9802
_exptl_absorpt_correction_T_min 0.9777
_exptl_absorpt_correction_type multi-scan
_exptl_absorpt_process_details '(SADABS; Bruker, 1998)'
_exptl_crystal_colour yellow
_exptl_crystal_density_diffrn 1.518
_exptl_crystal_density_method 'not measured'
_exptl_crystal_description block
_exptl_crystal_F_000 1072
_exptl_crystal_size_max 0.18
_exptl_crystal_size_mid 0.16
_exptl_crystal_size_min 0.16
_refine_diff_density_max 0.546
_refine_diff_density_min -0.332
_refine_ls_extinction_method none
_refine_ls_goodness_of_fit_ref 0.898
_refine_ls_hydrogen_treatment constr
_refine_ls_matrix_type full
_refine_ls_number_parameters 172
_refine_ls_number_reflns 2501
_refine_ls_number_restraints 0
_refine_ls_restrained_S_all 0.898
_refine_ls_R_factor_all 0.0911
_refine_ls_R_factor_gt 0.0563
_refine_ls_shift/su_max 0.000
_refine_ls_shift/su_mean 0.000
_refine_ls_structure_factor_coef Fsqd
_refine_ls_weighting_details 'calc w=1/[\s^2^(Fo^2^)+(0.0847P)^2^+2.1194P] where P=(Fo^2^+2Fc^2^)/3'
_refine_ls_weighting_scheme calc
_refine_ls_wR_factor_gt 0.1365
_refine_ls_wR_factor_ref 0.1591
_reflns_number_gt 1671
_reflns_number_total 2501
_reflns_threshold_expression I>2\s(I)
_cod_data_source_file lh5706sup1.cif
_cod_data_source_block I
_cod_original_cell_volume 2295.2(4)
_cod_database_code 2311245

loop_
_symmetry_equiv_pos_as_xyz
'x, y, z'
'-x+1/2, -y, z+1/2'
'x+1/2, -y+1/2, -z'
'-x, y+1/2, -z+1/2'
'-x, -y, -z'
'x-1/2, y, -z-1/2'
'-x-1/2, y-1/2, z'
'x, -y-1/2, z-1/2'

loop_
_atom_site_type_symbol
_atom_site_label
_atom_site_fract_x
_atom_site_fract_y
_atom_site_fract_z
_atom_site_U_iso_or_equiv
_atom_site_adp_type
_atom_site_calc_flag
_atom_site_refinement_flags
_atom_site_occupancy
_atom_site_symmetry_multiplicity
N N1 0.7803(2) 0.34060(19) -0.15282(8) 0.0231(5) Uani d . 1 1
H H1 0.7333 0.2656 -0.1490 0.028 Uiso calc R 1 1
N N2 0.8319(2) 0.56324(19) -0.14790(8) 0.0226(5) Uani d . 1 1
F F1 0.13831(19) 0.43903(16) -0.01444(8) 0.0575(6) Uani d . 1 1
F F2 0.09362(17) 0.6088(2) -0.06475(7) 0.0547(6) Uani d . 1 1
F F3 0.20033(18) 0.63865(18) 0.00860(7) 0.0495(5) Uani d . 1 1
C C1 1.0744(3) 0.5460(3) -0.19449(10) 0.0266(6) Uani d . 1 1
H H1A 1.0979 0.6380 -0.1922 0.032 Uiso calc R 1 1
C C2 1.1659(3) 0.4549(3) -0.21894(10) 0.0282(6) Uani d . 1 1
H H2 1.2515 0.4866 -0.2339 0.034 Uiso calc R 1 1
C C3 1.1332(3) 0.3152(2) -0.22181(9) 0.0271(6) Uani d . 1 1
H H3 1.1975 0.2567 -0.2387 0.033 Uiso calc R 1 1
C C4 1.0077(3) 0.2629(2) -0.20016(9) 0.0251(5) Uani d . 1 1
H H4 0.9867 0.1703 -0.2014 0.030 Uiso calc R 1 1
C C5 0.9137(2) 0.3561(2) -0.17622(9) 0.0221(5) Uani d . 1 1
C C6 0.9454(2) 0.4960(2) -0.17332(9) 0.0225(5) Uani d . 1 1
C C7 0.7369(2) 0.4661(2) -0.13685(9) 0.0220(5) Uani d . 1 1
C C8 0.5975(2) 0.4891(2) -0.11017(9) 0.0229(5) Uani d . 1 1
C C9 0.4787(3) 0.4059(3) -0.12079(10) 0.0303(6) Uani d . 1 1
H H9 0.4874 0.3348 -0.1449 0.036 Uiso calc R 1 1
C C10 0.3482(3) 0.4286(3) -0.09573(11) 0.0316(6) Uani d . 1 1
H H10 0.2691 0.3729 -0.1029 0.038 Uiso calc R 1 1
C C11 0.3353(3) 0.5344(2) -0.05983(10) 0.0261(6) Uani d . 1 1
C C12 0.4518(3) 0.6180(2) -0.04903(9) 0.0274(6) Uani d . 1 1
H H12 0.4422 0.6892 -0.0251 0.033 Uiso calc R 1 1
C C13 0.5836(3) 0.5953(2) -0.07410(9) 0.0252(5) Uani d . 1 1
H H13 0.6625 0.6512 -0.0668 0.030 Uiso calc R 1 1
C C14 0.1920(3) 0.5553(3) -0.03327(10) 0.0292(6) Uani d . 1 1

loop_
_atom_site_aniso_label
_atom_site_aniso_U_11
_atom_site_aniso_U_22
_atom_site_aniso_U_33
_atom_site_aniso_U_12
_atom_site_aniso_U_13
_atom_site_aniso_U_23
N1 0.0221(10) 0.0181(10) 0.0291(11) -0.0002(8) 0.0020(8) 0.0001(8)
N2 0.0218(10) 0.0200(10) 0.0261(11) -0.0003(8) 0.0011(8) -0.0008(8)
F1 0.0508(11) 0.0331(10) 0.0887(15) -0.0011(8) 0.0391(10) 0.0039(9)
F2 0.0301(9) 0.0918(15) 0.0422(10) 0.0208(9) 0.0039(7) 0.0117(9)
F3 0.0369(10) 0.0623(12) 0.0493(10) -0.0021(8) 0.0102(7) -0.0253(8)
C1 0.0237(12) 0.0237(13) 0.0325(14) -0.0018(10) 0.0010(10) 0.0015(10)
C2 0.0226(12) 0.0305(14) 0.0315(14) -0.0013(10) 0.0050(10) 0.0051(11)
C3 0.0264(13) 0.0268(13) 0.0283(13) 0.0057(10) 0.0013(10) -0.0019(10)
C4 0.0268(12) 0.0210(12) 0.0275(13) 0.0021(10) -0.0014(10) 0.0004(9)
C5 0.0204(12) 0.0231(12) 0.0228(12) 0.0015(9) -0.0018(9) 0.0009(9)
C6 0.0220(12) 0.0224(12) 0.0230(12) 0.0036(9) -0.0025(9) 0.0005(9)
C7 0.0215(12) 0.0220(12) 0.0226(12) 0.0017(9) -0.0037(10) -0.0015(9)
C8 0.0219(12) 0.0220(12) 0.0248(12) 0.0015(9) -0.0009(9) 0.0023(9)
C9 0.0265(13) 0.0255(13) 0.0390(15) -0.0012(10) 0.0022(11) -0.0092(10)
C10 0.0248(13) 0.0322(15) 0.0378(15) -0.0050(11) 0.0007(11) -0.0071(11)
C11 0.0248(13) 0.0253(13) 0.0282(13) 0.0026(10) 0.0021(10) 0.0007(10)
C12 0.0306(13) 0.0235(13) 0.0282(13) 0.0012(10) 0.0028(10) -0.0051(9)
C13 0.0255(12) 0.0226(12) 0.0274(13) -0.0024(10) -0.0006(10) -0.0014(9)
C14 0.0299(13) 0.0246(13) 0.0332(14) 0.0015(10) 0.0017(11) -0.0005(10)

loop_
_atom_type_symbol
_atom_type_description
_atom_type_scat_dispersion_real
_atom_type_scat_dispersion_imag
_atom_type_scat_source
C C 0.0033 0.0016 'International Tables Vol C Tables 4.2.6.8 and 6.1.1.4'
H H 0.0000 0.0000 'International Tables Vol C Tables 4.2.6.8 and 6.1.1.4'
F F 0.0171 0.0103 'International Tables Vol C Tables 4.2.6.8 and 6.1.1.4'
N N 0.0061 0.0033 'International Tables Vol C Tables 4.2.6.8 and 6.1.1.4'

loop_
_geom_angle_atom_site_label_1
_geom_angle_atom_site_label_2
_geom_angle_atom_site_label_3
_geom_angle
C7 N1 C5 107.02(19)
C7 N1 H1 126.5
C5 N1 H1 126.5
C7 N2 C6 104.73(18)
C2 C1 C6 117.9(2)
C2 C1 H1A 121.0
C6 C1 H1A 121.0
C1 C2 C3 121.7(2)
C1 C2 H2 119.2
C3 C2 H2 119.2
C4 C3 C2 121.5(2)
C4 C3 H3 119.3
C2 C3 H3 119.3
C3 C4 C5 116.7(2)
C3 C4 H4 121.6
C5 C4 H4 121.6
N1 C5 C4 132.1(2)
N1 C5 C6 105.74(19)
C4 C5 C6 122.2(2)
N2 C6 C1 130.7(2)
N2 C6 C5 109.3(2)
C1 C6 C5 120.0(2)
N2 C7 N1 113.2(2)
N2 C7 C8 124.5(2)
N1 C7 C8 122.3(2)
C13 C8 C9 119.5(2)
C13 C8 C7 119.8(2)
C9 C8 C7 120.7(2)
C10 C9 C8 120.2(2)
C10 C9 H9 119.9
C8 C9 H9 119.9
C9 C10 C11 119.9(2)
C9 C10 H10 120.1
C11 C10 H10 120.1
C12 C11 C10 120.6(2)
C12 C11 C14 121.2(2)
C10 C11 C14 118.3(2)
C11 C12 C13 119.8(2)
C11 C12 H12 120.1
C13 C12 H12 120.1
C12 C13 C8 120.0(2)
C12 C13 H13 120.0
C8 C13 H13 120.0
F2 C14 F1 107.5(2)
F2 C14 F3 106.0(2)
F1 C14 F3 105.1(2)
F2 C14 C11 113.0(2)
F1 C14 C11 111.8(2)
F3 C14 C11 112.9(2)

loop_
_geom_bond_atom_site_label_1
_geom_bond_atom_site_label_2
_geom_bond_distance
N1 C7 1.357(3)
N1 C5 1.375(3)
N1 H1 0.8600
N2 C7 1.325(3)
N2 C6 1.395(3)
F1 C14 1.332(3)
F2 C14 1.318(3)
F3 C14 1.342(3)
C1 C2 1.377(3)
C1 C6 1.395(3)
C1 H1A 0.9300
C2 C3 1.405(4)
C2 H2 0.9300
C3 C4 1.380(3)
C3 H3 0.9300
C4 C5 1.399(3)
C4 H4 0.9300
C5 C6 1.406(3)
C7 C8 1.471(3)
C8 C13 1.393(3)
C8 C9 1.393(3)
C9 C10 1.379(4)
C9 H9 0.9300
C10 C11 1.386(3)
C10 H10 0.9300
C11 C12 1.380(3)
C11 C14 1.498(3)
C12 C13 1.391(3)
C12 H12 0.9300
C13 H13 0.9300

loop_
_geom_hbond_atom_site_label_D
_geom_hbond_atom_site_label_H
_geom_hbond_atom_site_label_A
_geom_hbond_site_symmetry_A
_geom_hbond_distance_DH
_geom_hbond_distance_HA
_geom_hbond_distance_DA
_geom_hbond_angle_DHA
N1 H1 N2 7_755 0.86 2.07 2.914(3) 165
C12 H12 F1 7_665 0.93 2.57 3.374(3) 144
C13 H13 F3 3_565 0.93 2.55 3.275(4) 134
C2 H2 Cg 6_656 0.93 2.94 3.700(3) 140

loop_
_geom_torsion_atom_site_label_1
_geom_torsion_atom_site_label_2
_geom_torsion_atom_site_label_3
_geom_torsion_atom_site_label_4
_geom_torsion
C6 C1 C2 C3 -1.3(4)
C1 C2 C3 C4 -0.1(4)
C2 C3 C4 C5 1.2(3)
C7 N1 C5 C4 -179.0(2)
C7 N1 C5 C6 -0.3(2)
C3 C4 C5 N1 177.6(2)
C3 C4 C5 C6 -1.0(3)
C7 N2 C6 C1 179.2(2)
C7 N2 C6 C5 -0.6(2)
C2 C1 C6 N2 -178.2(2)
C2 C1 C6 C5 1.5(3)
N1 C5 C6 N2 0.5(2)
C4 C5 C6 N2 179.4(2)
N1 C5 C6 C1 -179.2(2)
C4 C5 C6 C1 -0.3(3)
C6 N2 C7 N1 0.4(3)
C6 N2 C7 C8 -179.4(2)
C5 N1 C7 N2 -0.1(3)
C5 N1 C7 C8 179.7(2)
N2 C7 C8 C13 -29.9(3)
N1 C7 C8 C13 150.3(2)
N2 C7 C8 C9 149.8(2)
N1 C7 C8 C9 -30.0(3)
C13 C8 C9 C10 -0.1(4)
C7 C8 C9 C10 -179.7(2)
C8 C9 C10 C11 0.0(4)
C9 C10 C11 C12 0.3(4)
C9 C10 C11 C14 -179.7(2)
C10 C11 C12 C13 -0.4(4)
C14 C11 C12 C13 179.6(2)
C11 C12 C13 C8 0.3(4)
C9 C8 C13 C12 -0.1(4)
C7 C8 C13 C12 179.6(2)
C12 C11 C14 F2 106.1(3)
C10 C11 C14 F2 -73.9(3)
C12 C11 C14 F1 -132.4(3)
C10 C11 C14 F1 47.6(3)
C12 C11 C14 F3 -14.1(3)
C10 C11 C14 F3 165.8(2)
